data_4122450
loop_
_publ_author_name
'Kapelewski, Matthew T.'
'Geier, Stephen J.'
'Hudson, Matthew R.'
'St\"uck, David'
'Mason, Jarad A.'
'Nelson, Jocienne N.'
'Xiao, Dianne J.'
'Hulvey, Zeric'
'Gilmour, Elizabeth'
'FitzGerald, Stephen A.'
'Head-Gordon, Martin'
'Brown, Craig M.'
'Long, Jeffrey R.'

_publ_section_title
;
 M2(m-dobdc) (M = Mg, Mn, Fe, Co, Ni) Metal-Organic Frameworks Exhibiting
 Increased Charge Density and Enhanced H2 Binding at the Open Metal Sites.
;
_journal_issue 34
_journal_name_full 'Journal of the American Chemical Society'
_journal_page_first 12119
_journal_paper_doi 10.1021/ja506230r
_journal_volume 136
_journal_year 2014
_chemical_formula_sum 'C4 H Co D2.37 O3'
_chemical_formula_weight 160.75
_chemical_name_systematic ' ?'
_space_group_IT_number 160
_symmetry_cell_setting trigonal
_symmetry_space_group_name_Hall 'R 3 -2"'
_symmetry_space_group_name_H-M 'R 3 m :H'
_audit_creation_date 2013-06-27T12:05
_audit_creation_method 'from EXP file using GSAS2CIF'
_audit_update_record ' 2013-06-27T12:05  Initial CIF as created by GSAS2CIF'
_cell_angle_alpha 90.0
_cell_angle_beta 90.0
_cell_angle_gamma 120.0
_cell_formula_units_Z 18
_cell_length_a 25.8518(12)
_cell_length_b 25.8518
_cell_length_c 6.7881(5)
_cell_volume 3928.8(3)
_computing_structure_refinement GSAS
_diffrn_radiation_probe neutron
_diffrn_radiation_wavelength 2.078
_exptl_absorpt_correction_T_max 1.00000
_exptl_absorpt_correction_T_min 1.00000
_exptl_absorpt_process_details
;   GSAS Absorption/surface roughness correction: function number 0
 No correction is applied.
;
_pd_block_id 2013-06-27T12:05|CO_PRIME_1P25D2_R||BT1
_pd_calc_method 'Rietveld Refinement'
_pd_instr_location ' ?'
_pd_meas_2theta_range_inc 0.05
_pd_meas_2theta_range_max 166.25
_pd_meas_2theta_range_min 1.5
_pd_meas_number_of_points 3296
_pd_phase_name Co_dobdc_prime_1.25_D2
_pd_proc_2theta_range_inc 0.05
_pd_proc_2theta_range_max 166.2937
_pd_proc_2theta_range_min 1.5437
_pd_proc_info_datetime 2013-06-27T12:05:48
_pd_proc_info_excluded_regions ' ?'
_pd_proc_ls_background_function
;   GSAS Background function number 1 with 12 terms.
 Shifted Chebyshev function of 1st kind
      1:    821.004     2:   -156.645     3:    189.438     4:    9.90191    
      5:    97.1693     6:    8.54178     7:    54.2477     8:    3.48466    
      9:    19.8397    10:   -3.40510    11:    8.54860    12:  -0.933888    
;
_pd_proc_ls_peak_cutoff 0.00050
_pd_proc_ls_profile_function
;
 CW Profile function number 3 with  19 terms
 Pseudovoigt profile coefficients as parameterized in
 P. Thompson, D.E. Cox & J.B. Hastings (1987). J. Appl. Cryst.,20,79-83.
 Asymmetry correction of L.W. Finger, D.E. Cox & A. P. Jephcoat (1994).
 J. Appl. Cryst.,27,892-900.
 Peak tails are ignored  where the intensity is below 0.0005 times the peak
   Aniso. broadening axis   0.0   0.0   1.0
;
_pd_proc_ls_prof_R_factor 0.0280
_pd_proc_ls_prof_wR_expected 0.0329
_pd_proc_ls_prof_wR_factor 0.0345
_pd_proc_number_of_points 3296
_pd_spec_mounting ' ?'
_refine_ls_goodness_of_fit_all 1.06
_refine_ls_matrix_type full
_refine_ls_number_parameters 65
_refine_ls_number_restraints 16
_refine_ls_R_Fsqd_factor 0.04809
_refine_ls_shift/su_max 11.59
_refine_ls_shift/su_mean 2.49
_reflns_d_resolution_high 1.059
_reflns_d_resolution_low 12.926
_reflns_limit_h_max 21
_reflns_limit_h_min 0
_reflns_limit_k_max 12
_reflns_limit_k_min 0
_reflns_limit_l_max 6
_reflns_limit_l_min -6
_reflns_number_total 432
_cod_data_source_file CO_PRIME_1P25D2_R.cif
_cod_data_source_block CO_PRIME_1P25D2_R_publ
_cod_depositor_comments
;
The following automatic conversions were performed:

'_geom_bond_publ_flag' value 'N' changed to 'n' according to
/usr/data/users/saulius/crontab/automatic-downloads/rss-feeds/ACS/lib/dictionaries/cif_core.dic
dictionary named 'cif_core.dic' version 2.4.2 from 2011-04-26 (127
times).

'_geom_angle_publ_flag' value 'N' changed to 'n' according
to
/usr/data/users/saulius/crontab/automatic-downloads/rss-feeds/ACS/lib/dictionaries/cif_core.dic
dictionary named 'cif_core.dic' version 2.4.2 from 2011-04-26 (32
times).

Automatic conversion script
Id: cif_fix_values 2281 2013-09-26 08:29:07Z andrius 

 Adding full bibliography for 4122440--4122455.cif.
;
_cod_original_cell_volume 3928.8(4)
_cod_original_sg_symbol_H-M 'R 3 m'
_cod_original_formula_sum 'C4 H D2.37 Co O3'
_cod_database_code 4122450
_gsas_exptl_extinct_corr_t_min 1.00000
_gsas_exptl_extinct_corr_t_max 1.00000

loop_
_symmetry_equiv_pos_site_id
_symmetry_equiv_pos_as_xyz
1 +x,+y,+z
2 -y,x-y,+z
3 y-x,-x,+z
4 y-x,+y,+z
5 -y,-x,+z
6 +x,x-y,+z
101 +x+1/3,+y+2/3,+z+2/3
102 -y+1/3,x-y+2/3,+z+2/3
103 y-x+1/3,-x+2/3,+z+2/3
104 y-x+1/3,+y+2/3,+z+2/3
105 -y+1/3,-x+2/3,+z+2/3
106 +x+1/3,x-y+2/3,+z+2/3
201 +x+2/3,+y+1/3,+z+1/3
202 -y+2/3,x-y+1/3,+z+1/3
203 y-x+2/3,-x+1/3,+z+1/3
204 y-x+2/3,+y+1/3,+z+1/3
205 -y+2/3,-x+1/3,+z+1/3
206 +x+2/3,x-y+1/3,+z+1/3

loop_
_atom_site_type_symbol
_atom_site_label
_atom_site_fract_x
_atom_site_fract_y
_atom_site_fract_z
_atom_site_occupancy
_atom_site_thermal_displace_type
_atom_site_U_iso_or_equiv
_atom_site_symmetry_multiplicity
C C1 0.6567(6) 0.8752(6) 0.8373(24) 1.0 Uiso 0.010(4) 18
C C2 0.6664(9) 0.8332(4) 0.7531(35) 1.0 Uiso 0.010(6) 9
C C6 0.6414(6) 0.8682(6) 0.0403(24) 1.0 Uiso 0.014(4) 18
C C11 0.6337(5) 0.9093(5) 0.1599(20) 1.0 Uiso 0.0076(34) 18
Co Co2 0.3281(16) 0.3727(12) 0.570(4) 1.0 Uiso 0.002(8) 18
H H7 0.6743(19) 0.8372(10) 0.608(7) 1.0 Uiso 0.045(15) 9
O O9 0.6723(6) 0.9273(6) 0.7433(24) 1.0 Uiso 0.005(4) 18
O O12 0.6511(7) 0.9636(7) 0.0857(22) 1.0 Uiso 0.018(5) 18
O O15 0.6103(7) 0.8947(6) 0.3379(22) 1.0 Uiso 0.010(4) 18
C C2m 0.6275(8) 0.8137(4) 0.1361(30) 1.0 Uiso 0.012(6) 9
H H7m 0.6181(18) 0.8091(9) 0.275(7) 1.0 Uiso 0.035(11) 9
D D1 0.2044(4) 0.2145(5) 0.0189(14) 1.87(4) Uiso 0.071(5) 18
D D2 0.7909(24) 0.9523(23) 0.414(6) 0.500(35) Uiso 0.153(33) 18

loop_
_atom_type_symbol
_atom_type_number_in_cell
_atom_type_scat_length_neutron
_atom_type_scat_source
C 72.0 0.6646 International_Tables_Vol_C
Co 18.0 0.2490 International_Tables_Vol_C
H 18.0 -0.3739 International_Tables_Vol_C
O 54.0 0.5803 International_Tables_Vol_C
D 42.58 0.6671 International_Tables_Vol_C

loop_
_geom_angle_atom_site_label_1
_geom_angle_atom_site_label_2
_geom_angle_atom_site_label_3
_geom_angle
_geom_angle_site_symmetry_1
_geom_angle_site_symmetry_3
_geom_angle_publ_flag
C2 C1 C6 117.3(16) 1_555 1_556 n
C2 C1 O9 120.9(17) 1_555 1_555 n
C6 C1 O9 120.6(13) 1_556 1_555 n
C1 C2 C1 126.4(24) 1_555 6_565 n
C1 C2 H7 116.3(13) 1_555 1_555 n
C1 C2 H7 116.3(13) 6_565 1_555 n
C1 C6 C11 126.2(12) 1_554 1_555 n
C1 C6 C2m 119.0(13) 1_554 1_555 n
C11 C6 C2m 114.5(13) 1_555 1_555 n
C6 C11 O12 117.8(14) 1_555 1_555 n
C6 C11 O15 121.6(13) 1_555 1_555 n
O12 C11 O15 120.6(15) 1_555 1_555 n
O9 Co2 O9 172.8(21) 3_565 102_654 n
O9 Co2 O12 87.7(15) 3_565 102_655 n
O9 Co2 O12 95.7(12) 3_565 201_445 n
O9 Co2 O15 96.3(17) 3_565 3_565 n
O9 Co2 O12 85.8(17) 102_654 102_655 n
O9 Co2 O12 80.6(11) 102_654 201_445 n
O9 Co2 O15 89.9(15) 102_654 3_565 n
O12 Co2 O12 84.5(11) 102_655 201_445 n
O12 Co2 O15 173.4(16) 102_655 3_565 n
O12 Co2 O15 89.9(12) 201_445 3_565 n
C1 O9 Co2 133.6(12) 1_555 2_665 n
C1 O9 Co2 118.7(16) 1_555 203_565 n
Co2 O9 Co2 92.4(13) 2_665 203_565 n
C11 O12 Co2 127.7(15) 1_555 101_554 n
C11 O12 Co2 127.1(15) 1_555 203_564 n
Co2 O12 Co2 96.0(8) 101_554 203_564 n
C11 O15 Co2 125.2(13) 1_555 2_665 n
C6 C2m C6 119.2(18) 1_555 6_565 n
C6 C2m H7m 119.5(9) 1_555 1_555 n
C6 C2m H7m 119.5(9) 6_565 1_555 n

loop_
_geom_bond_atom_site_label_1
_geom_bond_atom_site_label_2
_geom_bond_distance
_geom_bond_site_symmetry_2
_geom_bond_publ_flag
C1 C2 1.358(16) 1_555 n
C1 C6 1.420(16) 1_556 n
C1 Co2 3.12(4) 2_665 n
C1 Co2 2.957(34) 203_565 n
C1 H7 2.01(4) 1_555 n
C1 O9 1.355(17) 1_555 n
C1 D1 3.394(17) 2_666 n
C1 D1 3.320(15) 101_555 n
C2 C1 1.358(16) 1_555 n
C2 C1 1.357(16) 6_565 n
C2 H7 1.00(6) 1_555 n
C2 D1 4.083(18) 2_666 n
C2 D1 4.082(18) 5_666 n
C2 D1 4.117(16) 101_555 n
C2 D1 4.116(16) 106_555 n
C2 D2 3.90(6) 1_555 n
C2 D2 3.90(6) 6_565 n
C6 C1 1.420(16) 1_554 n
C6 C11 1.428(18) 1_555 n
C6 Co2 3.20(4) 203_564 n
C6 C2m 1.425(15) 1_555 n
C6 H7m 2.08(5) 1_555 n
C6 D1 3.474(14) 2_665 n
C6 D1 3.741(18) 101_554 n
C6 D2 3.90(6) 103_564 n
C11 C6 1.428(18) 1_555 n
C11 Co2 3.07(4) 2_665 n
C11 Co2 3.112(27) 101_554 n
C11 Co2 2.87(4) 203_564 n
C11 O12 1.340(18) 1_555 n
C11 O15 1.319(16) 1_555 n
C11 D1 3.533(15) 2_665 n
C11 D1 3.905(13) 101_554 n
C11 D2 4.03(5) 1_555 n
C11 D2 3.29(5) 103_564 n
Co2 C1 3.12(4) 3_565 n
Co2 C1 2.957(34) 102_654 n
Co2 C6 3.20(4) 102_655 n
Co2 C11 3.07(4) 3_565 n
Co2 C11 2.87(4) 102_655 n
Co2 C11 3.112(27) 201_445 n
Co2 Co2 2.949(30) 103_554 n
Co2 Co2 2.949(30) 202_555 n
Co2 O9 2.029(35) 3_565 n
Co2 O9 2.056(32) 102_654 n
Co2 O12 3.332(34) 3_565 n
Co2 O12 1.85(4) 102_655 n
Co2 O12 2.107(28) 201_445 n
Co2 O15 2.11(4) 3_565 n
Co2 O15 3.356(32) 201_445 n
Co2 D1 5.280(33) 1_555 n
Co2 D1 4.813(32) 1_556 n
Co2 D1 2.283(25) 103_555 n
Co2 D1 4.268(29) 202_555 n
Co2 D2 4.40(6) 3_565 n
Co2 D2 4.47(6) 102_654 n
Co2 D2 4.57(6) 102_655 n
Co2 D2 5.02(6) 201_445 n
H7 C1 2.01(4) 1_555 n
H7 C1 2.01(4) 6_565 n
H7 C2 1.00(6) 1_555 n
H7 D2 3.27(7) 1_555 n
H7 D2 3.27(7) 6_565 n
O9 C1 1.355(17) 1_555 n
O9 Co2 2.029(35) 2_665 n
O9 Co2 2.056(32) 203_565 n
O9 D1 3.153(17) 2_666 n
O9 D1 3.089(15) 101_555 n
O9 D2 3.58(5) 1_555 n
O12 C11 1.340(18) 1_555 n
O12 Co2 3.332(34) 2_665 n
O12 Co2 2.107(28) 101_554 n
O12 Co2 1.85(4) 203_564 n
O12 D1 3.222(16) 2_665 n
O12 D1 3.776(18) 101_554 n
O12 D2 3.51(5) 103_564 n
O15 C11 1.319(16) 1_555 n
O15 Co2 2.11(4) 2_665 n
O15 Co2 3.356(32) 101_554 n
O15 D1 2.925(18) 101_555 n
O15 D2 3.28(5) 103_564 n
C2m C6 1.425(15) 1_555 n
C2m C6 1.425(15) 6_565 n
C2m H7m 0.97(6) 1_555 n
H7m C6 2.08(5) 1_555 n
H7m C6 2.08(5) 6_565 n
H7m C2m 0.97(6) 1_555 n
D1 C1 3.394(17) 3_564 n
D1 C1 3.320(15) 201_444 n
D1 C2 4.083(18) 3_564 n
D1 C2 4.117(16) 201_444 n
D1 C6 3.474(14) 3_565 n
D1 C6 3.741(18) 201_445 n
D1 C11 3.533(15) 3_565 n
D1 C11 3.905(13) 201_445 n
D1 Co2 4.813(32) 1_554 n
D1 Co2 5.280(33) 1_555 n
D1 Co2 4.268(29) 103_554 n
D1 Co2 2.283(25) 202_554 n
D1 O9 3.153(17) 3_564 n
D1 O9 3.089(15) 201_444 n
D1 O12 3.222(16) 3_565 n
D1 O12 3.776(18) 201_445 n
D1 O15 2.925(18) 201_444 n
D1 D1 5.021(17) 4_555 n
D1 D1 5.808(20) 6_555 n
D1 D2 4.24(4) 3_564 n
D1 D2 2.88(5) 3_565 n
D1 D2 5.72(5) 5_664 n
D1 D2 4.80(4) 5_665 n
D2 C2 3.90(6) 1_555 n
D2 C6 3.90(6) 202_665 n
D2 C11 4.03(5) 1_555 n
D2 C11 3.29(5) 202_665 n
D2 Co2 4.40(6) 2_665 n
D2 Co2 5.02(6) 101_554 n
D2 Co2 4.57(6) 203_564 n
D2 Co2 4.47(6) 203_565 n
D2 H7 3.27(7) 1_555 n
D2 O9 3.58(5) 1_555 n
D2 O12 3.51(5) 202_665 n
D2 O15 3.28(5) 202_665 n
D2 D1 2.88(5) 2_665 n
D2 D1 4.24(4) 2_666 n
D2 D1 4.80(4) 5_665 n
D2 D1 5.72(5) 5_666 n
D2 D2 2.94(10) 6_565 n
